data_7023074
loop_
_publ_author_name
'Turrell, Peter J.'
'Hill, Amanda D.'
'Ibrahim, Saad K.'
'Wright, Joseph A.'
'Pickett, Christopher J.'

_publ_section_title
;
 Ferracyclic carbamoyl complexes related to the active site of
 [Fe]-hydrogenase.
;
_journal_issue 22
_journal_name_full 'Dalton transactions (Cambridge, England : 2003)'
_journal_page_first 8140
_journal_page_last 8146
_journal_paper_doi 10.1039/c3dt50642h
_journal_volume 42
_journal_year 2013
_chemical_formula_moiety 'C11 H14 Br Fe N2 O3 P'
_chemical_formula_structural Fe(CO)2(PMe3)(py-NHCO)(Br)
_chemical_formula_sum 'C11 H14 Br Fe N2 O3 P'
_chemical_formula_weight 388.97
_chemical_name_systematic
;
?
;
_space_group_IT_number 14
_symmetry_cell_setting monoclinic
_symmetry_Int_Tables_number 14
_symmetry_space_group_name_Hall '-P 2yab'
_symmetry_space_group_name_H-M 'P 1 21/a 1'
_atom_sites_solution_hydrogens geom
_atom_sites_solution_primary direct
_atom_sites_solution_secondary difmap
_audit_creation_method SHELXL-97
_cell_angle_alpha 90.00
_cell_angle_beta 110.218(2)
_cell_angle_gamma 90.00
_cell_formula_units_Z 4
_cell_length_a 13.2378(3)
_cell_length_b 7.5324(3)
_cell_length_c 15.4174(5)
_cell_measurement_reflns_used 21314
_cell_measurement_temperature 120(2)
_cell_measurement_theta_max 27.48
_cell_measurement_theta_min 2.91
_cell_volume 1442.58(8)
_computing_cell_refinement 'DENZO (Otwinowski & Minor, 1997) & COLLECT (Hooft, R.W.W., 1998)'
_computing_data_collection 'COLLECT (Hooft, R.W.W., 1998)'
_computing_data_reduction 'DENZO (Otwinowski & Minor, 1997) & COLLECT (Hooft, R.W.W., 1998)'
_computing_molecular_graphics 'ORTEP-3 (Farrugia, 1997)'
_computing_publication_material
;
SHELXL-97 (Sheldrick, 2008) and enCIFer (Allen <i>et al.</i>, 2004)
;
_computing_structure_refinement 'SHELXL-97 (Sheldrick, 2008)'
_computing_structure_solution 'Superflip (Palatinus and Chapuis, 2007)'
_diffrn_ambient_temperature 120(2)
_diffrn_detector_area_resol_mean '4096x4096pixels / 62x62mm'
_diffrn_measured_fraction_theta_full 0.998
_diffrn_measured_fraction_theta_max 0.998
_diffrn_measurement_device_type 'Bruker-Nonius APEX II CCD camera on \k-goniostat'
_diffrn_measurement_method '\f & \w scans'
_diffrn_radiation_monochromator '10cm confocal mirrors'
_diffrn_radiation_source 'Bruker-Nonius FR591 rotating anode'
_diffrn_radiation_type MoK\a
_diffrn_radiation_wavelength 0.71073
_diffrn_reflns_av_R_equivalents 0.0558
_diffrn_reflns_av_unetI/netI 0.0411
_diffrn_reflns_limit_h_max 17
_diffrn_reflns_limit_h_min -16
_diffrn_reflns_limit_k_max 9
_diffrn_reflns_limit_k_min -9
_diffrn_reflns_limit_l_max 20
_diffrn_reflns_limit_l_min -20
_diffrn_reflns_number 19448
_diffrn_reflns_theta_full 27.50
_diffrn_reflns_theta_max 27.50
_diffrn_reflns_theta_min 3.05
_diffrn_standards_number 0
_exptl_absorpt_coefficient_mu 3.930
_exptl_absorpt_correction_T_max 0.9255
_exptl_absorpt_correction_T_min 0.8138
_exptl_absorpt_correction_type multi-scan
_exptl_absorpt_process_details 'SADABS 2007/2 (Sheldrick, 2007)'
_exptl_crystal_colour yellow
_exptl_crystal_density_diffrn 1.791
_exptl_crystal_density_method 'not measured'
_exptl_crystal_description plate
_exptl_crystal_F_000 776
_exptl_crystal_size_max 0.06
_exptl_crystal_size_mid 0.06
_exptl_crystal_size_min 0.02
_refine_diff_density_max 0.587
_refine_diff_density_min -0.528
_refine_diff_density_rms 0.130
_refine_ls_extinction_method none
_refine_ls_goodness_of_fit_ref 1.127
_refine_ls_hydrogen_treatment mixed
_refine_ls_matrix_type full
_refine_ls_number_parameters 179
_refine_ls_number_reflns 3300
_refine_ls_number_restraints 0
_refine_ls_restrained_S_all 1.127
_refine_ls_R_factor_all 0.0609
_refine_ls_R_factor_gt 0.0402
_refine_ls_shift/su_max 0.001
_refine_ls_shift/su_mean 0.000
_refine_ls_structure_factor_coef Fsqd
_refine_ls_weighting_details 'calc w=1/[\s^2^(Fo^2^)+4.6619P] where P=(Fo^2^+2Fc^2^)/3'
_refine_ls_weighting_scheme calc
_refine_ls_wR_factor_gt 0.0725
_refine_ls_wR_factor_ref 0.0794
_reflns_number_gt 2667
_reflns_number_total 3300
_reflns_threshold_expression >2\s(I)
_cod_data_source_file c3dt50642h.txt
_cod_data_source_block 3a
_cod_original_sg_symbol_H-M P21/a
_cod_database_code 7023074

loop_
_symmetry_equiv_pos_as_xyz
'x, y, z'
'-x+1/2, y+1/2, -z'
'-x, -y, -z'
'x-1/2, -y-1/2, z'

loop_
_atom_site_label
_atom_site_type_symbol
_atom_site_fract_x
_atom_site_fract_y
_atom_site_fract_z
_atom_site_U_iso_or_equiv
_atom_site_adp_type
_atom_site_occupancy
_atom_site_symmetry_multiplicity
_atom_site_calc_flag
_atom_site_refinement_flags
C1 C 0.0650(3) 0.5983(5) 0.1886(2) 0.0196(7) Uani 1 1 d .
H1 H 0.1229 0.6555 0.2348 0.023 Uiso 1 1 calc R
C2 C -0.0258(3) 0.6941(5) 0.1458(2) 0.0193(7) Uani 1 1 d .
H2A H -0.0306 0.8152 0.1611 0.023 Uiso 1 1 calc R
C3 C -0.1117(3) 0.6099(5) 0.0788(3) 0.0216(8) Uani 1 1 d .
H3 H -0.1773 0.6719 0.0500 0.026 Uiso 1 1 calc R
C4 C -0.1010(3) 0.4364(5) 0.0548(2) 0.0193(7) Uani 1 1 d .
H4 H -0.1582 0.3772 0.0089 0.023 Uiso 1 1 calc R
C5 C -0.0031(3) 0.3500(5) 0.1001(2) 0.0155(7) Uani 1 1 d .
C6 C 0.1224(3) 0.1143(5) 0.1160(2) 0.0181(7) Uani 1 1 d .
C7 C 0.2722(3) 0.3816(5) 0.1578(2) 0.0176(7) Uani 1 1 d .
C8 C 0.3129(3) 0.1097(5) 0.2577(2) 0.0197(8) Uani 1 1 d .
C9 C 0.2007(3) 0.4959(6) 0.4203(3) 0.0331(10) Uani 1 1 d .
H9A H 0.2455 0.5483 0.4793 0.050 Uiso 1 1 calc R
H9B H 0.1629 0.3919 0.4321 0.050 Uiso 1 1 calc R
H9C H 0.1481 0.5837 0.3846 0.050 Uiso 1 1 calc R
C10 C 0.3523(3) 0.6335(5) 0.3430(3) 0.0280(9) Uani 1 1 d .
H10A H 0.3795 0.6943 0.4029 0.042 Uiso 1 1 calc R
H10B H 0.3009 0.7106 0.2977 0.042 Uiso 1 1 calc R
H10C H 0.4126 0.6062 0.3221 0.042 Uiso 1 1 calc R
C11 C 0.3948(3) 0.3110(6) 0.4419(3) 0.0264(9) Uani 1 1 d .
H11A H 0.4550 0.2950 0.4194 0.040 Uiso 1 1 calc R
H11B H 0.3690 0.1946 0.4537 0.040 Uiso 1 1 calc R
H11C H 0.4189 0.3801 0.4993 0.040 Uiso 1 1 calc R
Br1 Br 0.11428(3) 0.08791(5) 0.30894(3) 0.02380(11) Uani 1 1 d .
Fe1 Fe 0.20563(4) 0.26598(7) 0.22147(3) 0.01473(12) Uani 1 1 d .
N1 N 0.0776(2) 0.4256(4) 0.16911(19) 0.0161(6) Uani 1 1 d .
N2 N 0.0189(2) 0.1842(4) 0.0753(2) 0.0180(6) Uani 1 1 d .
O1 O 0.14492(19) -0.0245(3) 0.08693(17) 0.0211(5) Uani 1 1 d .
O2 O 0.3154(2) 0.4570(4) 0.11745(18) 0.0247(6) Uani 1 1 d .
O3 O 0.3840(2) 0.0140(4) 0.28172(19) 0.0284(6) Uani 1 1 d .
P1 P 0.28584(7) 0.42870(13) 0.35506(6) 0.0187(2) Uani 1 1 d .
H2 H -0.021(3) 0.136(5) 0.032(3) 0.013(10) Uiso 1 1 d .

loop_
_atom_site_aniso_label
_atom_site_aniso_U_11
_atom_site_aniso_U_22
_atom_site_aniso_U_33
_atom_site_aniso_U_23
_atom_site_aniso_U_13
_atom_site_aniso_U_12
C1 0.0160(17) 0.0198(19) 0.0221(18) -0.0054(15) 0.0056(14) -0.0036(14)
C2 0.0186(17) 0.0172(18) 0.0230(18) -0.0036(15) 0.0081(14) -0.0007(14)
C3 0.0164(17) 0.025(2) 0.0238(19) 0.0027(16) 0.0072(15) 0.0046(15)
C4 0.0146(16) 0.024(2) 0.0190(17) 0.0005(15) 0.0053(14) -0.0019(14)
C5 0.0159(16) 0.0185(18) 0.0139(16) -0.0010(14) 0.0076(13) -0.0049(13)
C6 0.0151(16) 0.0211(19) 0.0166(17) 0.0008(14) 0.0037(13) -0.0038(14)
C7 0.0127(16) 0.0180(18) 0.0165(17) -0.0033(14) -0.0021(13) 0.0049(14)
C8 0.0253(19) 0.0195(19) 0.0157(17) -0.0010(14) 0.0090(14) -0.0054(15)
C9 0.029(2) 0.046(3) 0.026(2) -0.0152(19) 0.0111(17) -0.0002(19)
C10 0.027(2) 0.022(2) 0.029(2) -0.0027(17) 0.0022(17) -0.0055(16)
C11 0.0227(19) 0.034(2) 0.0182(18) 0.0023(16) 0.0011(15) 0.0002(16)
Br1 0.02457(19) 0.0272(2) 0.01997(19) 0.00095(16) 0.00808(14) -0.00750(15)
Fe1 0.0141(2) 0.0144(3) 0.0148(2) -0.0015(2) 0.00374(18) -0.00170(19)
N1 0.0148(14) 0.0168(15) 0.0164(14) -0.0013(12) 0.0049(11) -0.0015(12)
N2 0.0156(15) 0.0193(16) 0.0154(15) -0.0058(13) 0.0007(12) -0.0029(12)
O1 0.0205(13) 0.0165(13) 0.0262(14) -0.0057(11) 0.0081(11) -0.0009(10)
O2 0.0196(13) 0.0272(15) 0.0269(14) 0.0027(12) 0.0075(11) -0.0028(11)
O3 0.0291(15) 0.0244(15) 0.0316(15) 0.0020(12) 0.0103(12) 0.0092(12)
P1 0.0167(4) 0.0205(5) 0.0173(4) -0.0039(4) 0.0038(3) -0.0021(4)

loop_
_atom_type_symbol
_atom_type_description
_atom_type_scat_dispersion_real
_atom_type_scat_dispersion_imag
_atom_type_scat_source
C C 0.0033 0.0016 'International Tables Vol C Tables 4.2.6.8 and 6.1.1.4'
H H 0.0000 0.0000 'International Tables Vol C Tables 4.2.6.8 and 6.1.1.4'
Br Br -0.2901 2.4595 'International Tables Vol C Tables 4.2.6.8 and 6.1.1.4'
Fe Fe 0.3463 0.8444 'International Tables Vol C Tables 4.2.6.8 and 6.1.1.4'
N N 0.0061 0.0033 'International Tables Vol C Tables 4.2.6.8 and 6.1.1.4'
O O 0.0106 0.0060 'International Tables Vol C Tables 4.2.6.8 and 6.1.1.4'
P P 0.1023 0.0942 'International Tables Vol C Tables 4.2.6.8 and 6.1.1.4'

loop_
_geom_angle_atom_site_label_1
_geom_angle_atom_site_label_2
_geom_angle_atom_site_label_3
_geom_angle
N1 C1 C2 123.7(3)
N1 C1 H1 118.1
C2 C1 H1 118.1
C1 C2 C3 118.4(3)
C1 C2 H2A 120.8
C3 C2 H2A 120.8
C4 C3 C2 119.7(3)
C4 C3 H3 120.1
C2 C3 H3 120.1
C3 C4 C5 118.0(3)
C3 C4 H4 121.0
C5 C4 H4 121.0
N1 C5 N2 114.8(3)
N1 C5 C4 122.8(3)
N2 C5 C4 122.3(3)
O1 C6 N2 119.1(3)
O1 C6 Fe1 131.4(3)
N2 C6 Fe1 109.4(2)
O2 C7 Fe1 179.4(3)
O3 C8 Fe1 177.7(3)
P1 C9 H9A 109.5
P1 C9 H9B 109.5
H9A C9 H9B 109.5
P1 C9 H9C 109.5
H9A C9 H9C 109.5
H9B C9 H9C 109.5
P1 C10 H10A 109.5
P1 C10 H10B 109.5
H10A C10 H10B 109.5
P1 C10 H10C 109.5
H10A C10 H10C 109.5
H10B C10 H10C 109.5
P1 C11 H11A 109.5
P1 C11 H11B 109.5
H11A C11 H11B 109.5
P1 C11 H11C 109.5
H11A C11 H11C 109.5
H11B C11 H11C 109.5
C7 Fe1 C8 90.19(16)
C7 Fe1 C6 94.09(15)
C8 Fe1 C6 91.89(15)
C7 Fe1 N1 89.74(14)
C8 Fe1 N1 173.97(14)
C6 Fe1 N1 82.10(13)
C7 Fe1 P1 94.01(11)
C8 Fe1 P1 90.02(12)
C6 Fe1 P1 171.67(10)
N1 Fe1 P1 96.00(9)
C7 Fe1 Br1 177.09(11)
C8 Fe1 Br1 87.57(11)
C6 Fe1 Br1 84.13(10)
N1 Fe1 Br1 92.28(8)
P1 Fe1 Br1 87.86(3)
C5 N1 C1 117.1(3)
C5 N1 Fe1 113.2(2)
C1 N1 Fe1 129.5(2)
C5 N2 C6 119.3(3)
C5 N2 H2 121(3)
C6 N2 H2 118(3)
C10 P1 C9 103.5(2)
C10 P1 C11 101.51(18)
C9 P1 C11 102.29(19)
C10 P1 Fe1 116.63(14)
C9 P1 Fe1 117.21(14)
C11 P1 Fe1 113.52(14)

loop_
_geom_bond_atom_site_label_1
_geom_bond_atom_site_label_2
_geom_bond_distance
C1 N1 1.358(5)
C1 C2 1.361(5)
C1 H1 0.9500
C2 C3 1.396(5)
C2 H2A 0.9500
C3 C4 1.380(5)
C3 H3 0.9500
C4 C5 1.402(5)
C4 H4 0.9500
C5 N1 1.346(4)
C5 N2 1.366(5)
C6 O1 1.214(4)
C6 N2 1.398(4)
C6 Fe1 1.981(3)
C7 O2 1.133(4)
C7 Fe1 1.760(4)
C8 O3 1.141(4)
C8 Fe1 1.779(4)
C9 P1 1.822(4)
C9 H9A 0.9800
C9 H9B 0.9800
C9 H9C 0.9800
C10 P1 1.817(4)
C10 H10A 0.9800
C10 H10B 0.9800
C10 H10C 0.9800
C11 P1 1.823(4)
C11 H11A 0.9800
C11 H11B 0.9800
C11 H11C 0.9800
Br1 Fe1 2.4914(6)
Fe1 N1 2.006(3)
Fe1 P1 2.3152(10)
N2 H2 0.78(4)

loop_
_geom_hbond_atom_site_label_D
_geom_hbond_atom_site_label_H
_geom_hbond_atom_site_label_A
_geom_hbond_distance_DH
_geom_hbond_distance_HA
_geom_hbond_distance_DA
_geom_hbond_angle_DHA
_geom_hbond_site_symmetry_A
N2 H2 O1 0.78(4) 2.17(4) 2.943(4) 173(4) 3
